data_7018912
loop_
_publ_author_name
'Bowmaker, Graham A.'
'Hanna, John V.'
'Skelton, Brian W.'
'White, Allan H.'

_publ_section_title
;
 Mechanochemical and solution synthesis, and crystal structures and IR and
 solid-state (CPMAS) NMR spectroscopy of some
 bis(triphenylphosphine)silver(i) mono- and di-hydrogencitrate systems.
;
_journal_issue 17
_journal_name_full 'Dalton transactions (Cambridge, England : 2003)'
_journal_page_first 5409
_journal_page_last 5417
_journal_paper_doi 10.1039/c2dt12452a
_journal_volume 41
_journal_year 2012
_chemical_formula_moiety 'C42 H37 Ag O7 P2, C2 H6 O'
_chemical_formula_sum 'C44 H43 Ag O8 P2'
_chemical_formula_weight 869.59
_chemical_name_systematic
;
?
;
_space_group_IT_number 2
_symmetry_cell_setting triclinic
_symmetry_space_group_name_Hall '-P 1'
_symmetry_space_group_name_H-M 'P -1'
_atom_sites_solution_hydrogens geom
_atom_sites_solution_primary direct
_atom_sites_solution_secondary difmap
_audit_creation_date 2011-06-13T16:45:21-00:00
_audit_creation_method 'WinGX routine CIF_UPDATE'
_cell_angle_alpha 82.679(2)
_cell_angle_beta 87.727(3)
_cell_angle_gamma 64.362(4)
_cell_formula_units_Z 2
_cell_length_a 12.2314(5)
_cell_length_b 12.8542(5)
_cell_length_c 14.4510(4)
_cell_measurement_reflns_used 14089
_cell_measurement_temperature 100(2)
_cell_measurement_theta_max 33.2387
_cell_measurement_theta_min 2.8347
_cell_volume 2031.36(15)
_computing_cell_refinement
;
CrysAlis RED, Oxford Diffraction Ltd.,
Version 1.171.32.5 (release 08-05-2007 CrysAlis171 .NET)
(compiled May 8 2007,13:10:02)
;
_computing_data_collection
;
CrysAlis CCD, Oxford Diffraction Ltd.,
Version 1.171.32.5 (release 08-05-2007 CrysAlis171 .NET)
(compiled May 8 2007,13:10:02)
;
_computing_data_reduction
;
CrysAlis RED, Oxford Diffraction Ltd.,
Version 1.171.32.5 (release 08-05-2007 CrysAlis171 .NET)
(compiled May 8 2007,13:10:02)
;
_computing_molecular_graphics 'OrtepII (Johnson, C. K. (1976)'
_computing_publication_material 'WinGX Farrugia, L. J. (1999)'
_computing_structure_refinement 'SHELXL-97 (Sheldrick, 2008)'
_diffrn_ambient_temperature 100(2)
_diffrn_detector_area_resol_mean 16.0009
_diffrn_measured_fraction_theta_full 0.992
_diffrn_measured_fraction_theta_max 0.94
_diffrn_measurement_device_type 'Oxford Diffraction Xcalibur diffractometer'
_diffrn_measurement_method '\f and \w scans'
_diffrn_orient_matrix_UB_11 0.0530216971
_diffrn_orient_matrix_UB_12 0.0095855383
_diffrn_orient_matrix_UB_13 -0.0025661248
_diffrn_orient_matrix_UB_21 -0.0289340583
_diffrn_orient_matrix_UB_22 0.0480990504
_diffrn_orient_matrix_UB_23 0.0256373012
_diffrn_orient_matrix_UB_31 0.0221035717
_diffrn_orient_matrix_UB_32 -0.0374424632
_diffrn_orient_matrix_UB_33 0.0422462281
_diffrn_radiation_monochromator graphite
_diffrn_radiation_type MoK\a
_diffrn_radiation_wavelength 0.71073
_diffrn_reflns_av_R_equivalents 0.0386
_diffrn_reflns_av_unetI/netI 0.099
_diffrn_reflns_limit_h_max 17
_diffrn_reflns_limit_h_min -18
_diffrn_reflns_limit_k_max 19
_diffrn_reflns_limit_k_min -19
_diffrn_reflns_limit_l_max 22
_diffrn_reflns_limit_l_min -22
_diffrn_reflns_number 37387
_diffrn_reflns_theta_full 32.25
_diffrn_reflns_theta_max 33.35
_diffrn_reflns_theta_min 2.84
_exptl_absorpt_coefficient_mu 0.627
_exptl_absorpt_correction_T_max 1
_exptl_absorpt_correction_T_min 0.99241
_exptl_absorpt_correction_type multi-scan
_exptl_absorpt_process_details
;
CrysAlis RED, Oxford Diffraction Ltd.,
Version 1.171.32.5 (release 08-05-2007 CrysAlis171 .NET)
(compiled May 8 2007,13:10:02)
Empirical absorption correction using spherical harmonics,
implemented in SCALE3 ABSPACK scaling algorithm.
;
_exptl_crystal_colour colourless
_exptl_crystal_density_diffrn 1.422
_exptl_crystal_density_method 'not measured'
_exptl_crystal_description block
_exptl_crystal_F_000 896
_exptl_crystal_size_max 0.41
_exptl_crystal_size_mid 0.28
_exptl_crystal_size_min 0.25
_refine_diff_density_max 1.155
_refine_diff_density_min -0.58
_refine_diff_density_rms 0.087
_refine_ls_extinction_method none
_refine_ls_goodness_of_fit_ref 0.904
_refine_ls_hydrogen_treatment constr
_refine_ls_matrix_type full
_refine_ls_number_parameters 502
_refine_ls_number_reflns 14800
_refine_ls_number_restraints 1
_refine_ls_restrained_S_all 0.904
_refine_ls_R_factor_all 0.0647
_refine_ls_R_factor_gt 0.0359
_refine_ls_shift/su_max 0.001
_refine_ls_shift/su_mean 0
_refine_ls_structure_factor_coef Fsqd
_refine_ls_weighting_details 'calc w=1/[\s^2^(Fo^2^)+(0.0301P)^2^] where P=(Fo^2^+2Fc^2^)/3'
_refine_ls_weighting_scheme calc
_refine_ls_wR_factor_gt 0.0687
_refine_ls_wR_factor_ref 0.0733
_reflns_number_gt 9552
_reflns_number_total 14800
_reflns_threshold_expression I>2\s(I)
_cod_data_source_file c2dt12452a.txt
_cod_data_source_block gban03
_cod_original_sg_symbol_Hall '-p 1'
_cod_database_code 7018912

loop_
_symmetry_equiv_pos_as_xyz
'x, y, z'
'-x, -y, -z'

loop_
_atom_site_label
_atom_site_type_symbol
_atom_site_fract_x
_atom_site_fract_y
_atom_site_fract_z
_atom_site_U_iso_or_equiv
_atom_site_adp_type
_atom_site_occupancy
_atom_site_symmetry_multiplicity
_atom_site_calc_flag
_atom_site_refinement_flags
Ag1 Ag 0.308955(12) 0.623504(12) 0.215314(9) 0.01613(4) Uani 1 1 d .
P1 P 0.17501(4) 0.56628(4) 0.13557(3) 0.01449(9) Uani 1 1 d .
C111 C 0.17619(15) 0.42624(15) 0.17799(12) 0.0160(4) Uani 1 1 d .
C112 C 0.16809(17) 0.39960(17) 0.27408(13) 0.0246(4) Uani 1 1 d .
H112 H 0.166 0.4523 0.3154 0.029 Uiso 1 1 calc R
C113 C 0.16313(19) 0.29595(19) 0.30929(15) 0.0307(5) Uani 1 1 d .
H113 H 0.1562 0.2786 0.3745 0.037 Uiso 1 1 calc R
C114 C 0.16822(18) 0.21814(17) 0.24990(15) 0.0284(5) Uani 1 1 d .
H114 H 0.1636 0.1479 0.2742 0.034 Uiso 1 1 calc R
C115 C 0.18005(17) 0.24218(17) 0.15561(14) 0.0255(4) Uani 1 1 d .
H115 H 0.1855 0.1877 0.1149 0.031 Uiso 1 1 calc R
C116 C 0.18406(16) 0.34609(16) 0.11958(13) 0.0203(4) Uani 1 1 d .
H116 H 0.1923 0.3621 0.0543 0.024 Uiso 1 1 calc R
C121 C 0.21558(16) 0.55607(15) 0.01365(12) 0.0157(3) Uani 1 1 d .
C122 C 0.33820(17) 0.49439(16) -0.00721(13) 0.0209(4) Uani 1 1 d .
H122 H 0.3962 0.4545 0.0419 0.025 Uiso 1 1 calc R
C123 C 0.37505(18) 0.49136(17) -0.09888(13) 0.0243(4) Uani 1 1 d .
H123 H 0.4583 0.4489 -0.1123 0.029 Uiso 1 1 calc R
C124 C 0.29197(18) 0.54957(17) -0.17135(13) 0.0231(4) Uani 1 1 d .
H124 H 0.3181 0.5483 -0.2342 0.028 Uiso 1 1 calc R
C125 C 0.17076(18) 0.60955(16) -0.15148(13) 0.0218(4) Uani 1 1 d .
H125 H 0.1133 0.6485 -0.2011 0.026 Uiso 1 1 calc R
C126 C 0.13211(17) 0.61355(15) -0.05992(12) 0.0186(4) Uani 1 1 d .
H126 H 0.0486 0.6555 -0.0472 0.022 Uiso 1 1 calc R
C131 C 0.01505(16) 0.66823(15) 0.13337(12) 0.0159(3) Uani 1 1 d .
C132 C -0.07820(16) 0.63381(17) 0.12955(13) 0.0209(4) Uani 1 1 d .
H132 H -0.0591 0.554 0.1285 0.025 Uiso 1 1 calc R
C133 C -0.19795(17) 0.71462(17) 0.12726(13) 0.0239(4) Uani 1 1 d .
H133 H -0.2608 0.6903 0.1248 0.029 Uiso 1 1 calc R
C134 C -0.22668(17) 0.83070(17) 0.12855(13) 0.0244(4) Uani 1 1 d .
H134 H -0.3092 0.8861 0.127 0.029 Uiso 1 1 calc R
C135 C -0.13589(17) 0.86634(17) 0.13207(14) 0.0248(4) Uani 1 1 d .
H135 H -0.1559 0.9464 0.1321 0.03 Uiso 1 1 calc R
C136 C -0.01534(17) 0.78544(16) 0.13555(13) 0.0210(4) Uani 1 1 d .
H136 H 0.0469 0.8102 0.1394 0.025 Uiso 1 1 calc R
P2 P 0.34098(4) 0.79523(4) 0.18323(3) 0.01337(9) Uani 1 1 d .
C211 C 0.44745(16) 0.81957(16) 0.25145(11) 0.0158(4) Uani 1 1 d .
C212 C 0.54665(16) 0.72285(17) 0.29399(12) 0.0196(4) Uani 1 1 d .
H212 H 0.5553 0.6467 0.2892 0.024 Uiso 1 1 calc R
C213 C 0.63261(17) 0.7384(2) 0.34332(13) 0.0272(5) Uani 1 1 d .
H213 H 0.7008 0.6726 0.3711 0.033 Uiso 1 1 calc R
C214 C 0.61951(18) 0.8491(2) 0.35217(13) 0.0284(5) Uani 1 1 d .
H214 H 0.6782 0.859 0.3866 0.034 Uiso 1 1 calc R
C215 C 0.52132(19) 0.94523(19) 0.31108(13) 0.0277(5) Uani 1 1 d .
H215 H 0.5125 1.0212 0.3171 0.033 Uiso 1 1 calc R
C216 C 0.43544(18) 0.93049(17) 0.26090(12) 0.0215(4) Uani 1 1 d .
H216 H 0.3679 0.9967 0.2328 0.026 Uiso 1 1 calc R
C221 C 0.38201(15) 0.81692(15) 0.06248(11) 0.0144(3) Uani 1 1 d .
C222 C 0.46936(16) 0.85611(16) 0.03563(12) 0.0198(4) Uani 1 1 d .
H222 H 0.5059 0.8791 0.081 0.024 Uiso 1 1 calc R
C223 C 0.50384(18) 0.86206(17) -0.05677(13) 0.0251(4) Uani 1 1 d .
H223 H 0.5646 0.8879 -0.074 0.03 Uiso 1 1 calc R
C224 C 0.45023(19) 0.83064(17) -0.12398(13) 0.0265(4) Uani 1 1 d .
H224 H 0.4739 0.8349 -0.1873 0.032 Uiso 1 1 calc R
C225 C 0.36186(19) 0.79295(17) -0.09815(13) 0.0251(4) Uani 1 1 d .
H225 H 0.3238 0.7723 -0.1441 0.03 Uiso 1 1 calc R
C226 C 0.32878(17) 0.78521(16) -0.00598(12) 0.0208(4) Uani 1 1 d .
H226 H 0.2691 0.758 0.0111 0.025 Uiso 1 1 calc R
C231 C 0.19470(15) 0.91613(15) 0.19817(12) 0.0158(4) Uani 1 1 d .
C232 C 0.14635(17) 0.91973(17) 0.28768(12) 0.0206(4) Uani 1 1 d .
H232 H 0.194 0.8658 0.3379 0.025 Uiso 1 1 calc R
C233 C 0.03041(18) 1.00042(17) 0.30413(14) 0.0252(4) Uani 1 1 d .
H233 H -0.0007 1.0028 0.3655 0.03 Uiso 1 1 calc R
C234 C -0.04022(18) 1.07767(17) 0.23118(15) 0.0259(4) Uani 1 1 d .
H234 H -0.1204 1.1326 0.2422 0.031 Uiso 1 1 calc R
C235 C 0.00600(17) 1.07493(16) 0.14180(14) 0.0243(4) Uani 1 1 d .
H235 H -0.0428 1.1282 0.0918 0.029 Uiso 1 1 calc R
C236 C 0.12360(16) 0.99454(16) 0.12475(13) 0.0190(4) Uani 1 1 d .
H236 H 0.1549 0.9933 0.0635 0.023 Uiso 1 1 calc R
C1 C 0.41238(17) 0.43198(16) 0.34985(12) 0.0194(4) Uani 1 1 d .
O11 O 0.32338(12) 0.52032(11) 0.37328(8) 0.0222(3) Uani 1 1 d .
O12 O 0.46215(12) 0.43017(12) 0.27203(9) 0.0283(3) Uani 1 1 d .
C2 C 0.45784(16) 0.32092(16) 0.41808(12) 0.0193(4) Uani 1 1 d .
H2A H 0.4178 0.2727 0.4027 0.023 Uiso 1 1 calc R
H2B H 0.4335 0.3417 0.4818 0.023 Uiso 1 1 calc R
C3 C 0.59596(16) 0.24815(15) 0.41772(12) 0.0170(4) Uani 1 1 d .
O3 O 0.63696(12) 0.22045(11) 0.32741(8) 0.0231(3) Uani 1 1 d .
H3 H 0.603 0.2797 0.2884 0.035 Uiso 1 1 calc R
C31 C 0.65294(16) 0.32191(16) 0.45279(12) 0.0186(4) Uani 1 1 d .
O31 O 0.63800(13) 0.32657(12) 0.54440(8) 0.0236(3) Uani 1 1 d .
H31 H 0.6541 0.3794 0.5597 0.035 Uiso 1 1 calc R
O32 O 0.69827(13) 0.37478(13) 0.40324(9) 0.0305(3) Uani 1 1 d .
C4 C 0.62907(16) 0.13382(16) 0.48027(12) 0.0189(4) Uani 1 1 d .
H4A H 0.601 0.1507 0.5442 0.023 Uiso 1 1 calc R
H4B H 0.5857 0.0924 0.4573 0.023 Uiso 1 1 calc R
C5 C 0.76233(17) 0.05589(16) 0.48418(12) 0.0196(4) Uani 1 1 d .
O51 O 0.78517(12) -0.05544(12) 0.49451(11) 0.0327(3) Uani 1 1 d .
H51 H 0.8605 -0.0964 0.4988 0.049 Uiso 1 1 calc R
O52 O 0.84039(11) 0.09074(11) 0.48009(9) 0.0225(3) Uani 1 1 d .
O10 O 1.01038(15) -0.20470(14) 0.50447(13) 0.0463(4) Uani 1 1 d .
H10 H 1.0682 -0.196 0.526 0.17(2) Uiso 1 1 calc RD
C101 C 1.0572(2) -0.3017(2) 0.4516(2) 0.0585(8) Uani 1 1 d .
H10A H 1.1086 -0.3729 0.4928 0.07 Uiso 1 1 calc R
H10B H 1.1088 -0.2884 0.4013 0.07 Uiso 1 1 calc R
C102 C 0.9580(2) -0.3192(3) 0.4097(2) 0.0711(10) Uani 1 1 d .
H10C H 0.9062 -0.2484 0.3697 0.107 Uiso 1 1 calc R
H10D H 0.9095 -0.3365 0.4595 0.107 Uiso 1 1 calc R
H10E H 0.9931 -0.3843 0.3724 0.107 Uiso 1 1 calc R

loop_
_atom_site_aniso_label
_atom_site_aniso_U_11
_atom_site_aniso_U_22
_atom_site_aniso_U_33
_atom_site_aniso_U_23
_atom_site_aniso_U_13
_atom_site_aniso_U_12
Ag1 0.01812(7) 0.01444(7) 0.01669(7) -0.00040(5) -0.00136(5) -0.00809(5)
P1 0.0152(2) 0.0129(2) 0.0164(2) -0.00167(17) 0.00000(18) -0.00701(19)
C111 0.0139(8) 0.0137(9) 0.0213(9) 0.0006(7) -0.0019(7) -0.0074(7)
C112 0.0307(11) 0.0241(11) 0.0229(10) -0.0022(8) 0.0019(8) -0.0158(9)
C113 0.0374(12) 0.0300(12) 0.0278(11) 0.0045(9) 0.0034(9) -0.0199(11)
C114 0.0249(10) 0.0141(10) 0.0460(13) 0.0042(9) 0.0007(9) -0.0104(9)
C115 0.0221(10) 0.0169(10) 0.0390(12) -0.0053(8) 0.0013(9) -0.0096(8)
C116 0.0212(9) 0.0164(10) 0.0240(10) -0.0038(7) 0.0001(8) -0.0084(8)
C121 0.0172(9) 0.0144(9) 0.0185(9) -0.0021(7) 0.0030(7) -0.0098(7)
C122 0.0187(9) 0.0198(10) 0.0228(10) -0.0020(7) -0.0015(8) -0.0070(8)
C123 0.0218(10) 0.0201(10) 0.0293(11) -0.0078(8) 0.0068(8) -0.0067(8)
C124 0.0331(11) 0.0207(10) 0.0193(9) -0.0037(7) 0.0068(8) -0.0152(9)
C125 0.0295(11) 0.0178(10) 0.0190(9) -0.0012(7) -0.0026(8) -0.0110(8)
C126 0.0180(9) 0.0163(9) 0.0209(9) -0.0024(7) -0.0013(7) -0.0067(8)
C131 0.0173(9) 0.0160(9) 0.0155(8) -0.0034(7) -0.0002(7) -0.0079(7)
C132 0.0204(9) 0.0194(10) 0.0254(10) -0.0074(7) 0.0034(8) -0.0100(8)
C133 0.0185(9) 0.0288(11) 0.0283(11) -0.0098(8) 0.0045(8) -0.0124(9)
C134 0.0172(9) 0.0237(11) 0.0283(11) -0.0068(8) 0.0019(8) -0.0042(8)
C135 0.0218(10) 0.0169(10) 0.0341(11) -0.0057(8) -0.0015(8) -0.0061(8)
C136 0.0186(9) 0.0184(10) 0.0296(10) -0.0025(8) -0.0027(8) -0.0112(8)
P2 0.0144(2) 0.0136(2) 0.0130(2) -0.00154(16) 0.00000(17) -0.00685(19)
C211 0.0166(9) 0.0208(10) 0.0114(8) -0.0031(7) 0.0020(7) -0.0092(8)
C212 0.0194(9) 0.0247(10) 0.0143(9) -0.0033(7) 0.0011(7) -0.0088(8)
C213 0.0168(9) 0.0435(14) 0.0192(10) -0.0024(9) -0.0007(8) -0.0113(9)
C214 0.0267(11) 0.0510(15) 0.0190(10) -0.0063(9) 0.0014(8) -0.0271(11)
C215 0.0416(13) 0.0350(12) 0.0198(10) -0.0054(8) 0.0010(9) -0.0283(11)
C216 0.0283(10) 0.0211(10) 0.0177(9) -0.0016(7) 0.0006(8) -0.0133(9)
C221 0.0159(8) 0.0118(8) 0.0139(8) -0.0012(6) -0.0003(7) -0.0046(7)
C222 0.0211(9) 0.0235(10) 0.0179(9) -0.0033(7) -0.0003(7) -0.0121(8)
C223 0.0280(11) 0.0272(11) 0.0247(10) -0.0041(8) 0.0069(8) -0.0166(9)
C224 0.0393(12) 0.0246(11) 0.0143(9) -0.0027(7) 0.0068(8) -0.0131(10)
C225 0.0369(12) 0.0269(11) 0.0149(9) -0.0045(8) -0.0010(8) -0.0163(10)
C226 0.0248(10) 0.0213(10) 0.0198(9) -0.0039(7) -0.0012(8) -0.0128(8)
C231 0.0154(8) 0.0152(9) 0.0190(9) -0.0032(7) -0.0001(7) -0.0083(7)
C232 0.0214(9) 0.0203(10) 0.0179(9) -0.0019(7) 0.0004(7) -0.0071(8)
C233 0.0254(10) 0.0234(11) 0.0269(11) -0.0074(8) 0.0085(8) -0.0101(9)
C234 0.0181(9) 0.0156(10) 0.0421(12) -0.0075(8) 0.0044(9) -0.0046(8)
C235 0.0211(10) 0.0142(10) 0.0343(11) 0.0006(8) -0.0097(8) -0.0045(8)
C236 0.0216(9) 0.0159(9) 0.0205(9) 0.0006(7) -0.0024(7) -0.0096(8)
C1 0.0196(9) 0.0199(10) 0.0202(9) 0.0007(7) -0.0054(7) -0.0101(8)
O11 0.0251(7) 0.0175(7) 0.0206(7) -0.0026(5) -0.0052(5) -0.0055(6)
O12 0.0247(7) 0.0269(8) 0.0242(7) 0.0069(6) 0.0007(6) -0.0055(6)
C2 0.0196(9) 0.0188(10) 0.0165(9) -0.0008(7) 0.0010(7) -0.0059(8)
C3 0.0196(9) 0.0170(9) 0.0120(8) -0.0029(7) 0.0009(7) -0.0053(8)
O3 0.0294(7) 0.0224(7) 0.0117(6) -0.0031(5) -0.0012(5) -0.0053(6)
C31 0.0168(9) 0.0184(10) 0.0159(9) -0.0014(7) -0.0008(7) -0.0032(8)
O31 0.0324(8) 0.0254(8) 0.0170(7) -0.0086(5) 0.0026(6) -0.0147(7)
O32 0.0411(9) 0.0404(9) 0.0206(7) 0.0001(6) -0.0001(6) -0.0285(8)
C4 0.0196(9) 0.0176(10) 0.0176(9) -0.0025(7) -0.0003(7) -0.0062(8)
C5 0.0238(10) 0.0167(10) 0.0154(9) -0.0020(7) -0.0005(7) -0.0059(8)
O51 0.0211(7) 0.0155(8) 0.0574(10) -0.0027(7) -0.0009(7) -0.0044(6)
O52 0.0207(7) 0.0215(7) 0.0232(7) -0.0034(5) 0.0013(5) -0.0072(6)
O10 0.0258(8) 0.0264(9) 0.0847(13) -0.0116(8) 0.0028(9) -0.0080(7)
C101 0.0349(14) 0.0465(18) 0.092(2) -0.0310(15) 0.0008(14) -0.0095(13)
C102 0.0376(16) 0.082(2) 0.100(2) -0.0507(19) -0.0038(16) -0.0206(16)

loop_
_atom_type_symbol
_atom_type_description
_atom_type_scat_dispersion_real
_atom_type_scat_dispersion_imag
_atom_type_scat_source
C C 0.0033 0.0016 'International Tables Vol C Tables 4.2.6.8 and 6.1.1.4'
H H 0 0 'International Tables Vol C Tables 4.2.6.8 and 6.1.1.4'
O O 0.0106 0.006 'International Tables Vol C Tables 4.2.6.8 and 6.1.1.4'
P P 0.1023 0.0942 'International Tables Vol C Tables 4.2.6.8 and 6.1.1.4'
Ag Ag -0.8971 1.1015 'International Tables Vol C Tables 4.2.6.8 and 6.1.1.4'

loop_
_geom_angle_atom_site_label_1
_geom_angle_atom_site_label_2
_geom_angle_atom_site_label_3
_geom_angle
P2 Ag1 O12 125.82(4)
P2 Ag1 P1 129.203(16)
O12 Ag1 P1 98.43(4)
P2 Ag1 O11 123.19(3)
O12 Ag1 O11 53.73(4)
P1 Ag1 O11 101.86(3)
C121 P1 C111 104.34(8)
C121 P1 C131 104.91(8)
C111 P1 C131 104.18(8)
C121 P1 Ag1 110.11(6)
C111 P1 Ag1 117.21(6)
C131 P1 Ag1 114.91(6)
C116 C111 C112 118.96(17)
C116 C111 P1 123.03(14)
C112 C111 P1 118.01(14)
C113 C112 C111 120.02(18)
C113 C112 H112 120
C111 C112 H112 120
C114 C113 C112 120.28(19)
C114 C113 H113 119.9
C112 C113 H113 119.9
C115 C114 C113 119.97(18)
C115 C114 H114 120
C113 C114 H114 120
C114 C115 C116 120.19(18)
C114 C115 H115 119.9
C116 C115 H115 119.9
C111 C116 C115 120.53(17)
C111 C116 H116 119.7
C115 C116 H116 119.7
C126 C121 C122 118.64(16)
C126 C121 P1 123.17(14)
C122 C121 P1 118.02(13)
C123 C122 C121 120.30(17)
C123 C122 H122 119.8
C121 C122 H122 119.8
C122 C123 C124 120.70(18)
C122 C123 H123 119.7
C124 C123 H123 119.7
C125 C124 C123 119.39(17)
C125 C124 H124 120.3
C123 C124 H124 120.3
C124 C125 C126 120.71(17)
C124 C125 H125 119.6
C126 C125 H125 119.6
C125 C126 C121 120.24(17)
C125 C126 H126 119.9
C121 C126 H126 119.9
C136 C131 C132 118.61(17)
C136 C131 P1 118.54(13)
C132 C131 P1 122.85(14)
C133 C132 C131 120.59(17)
C133 C132 H132 119.7
C131 C132 H132 119.7
C134 C133 C132 120.14(18)
C134 C133 H133 119.9
C132 C133 H133 119.9
C135 C134 C133 120.10(18)
C135 C134 H134 120
C133 C134 H134 120
C134 C135 C136 120.09(18)
C134 C135 H135 120
C136 C135 H135 120
C135 C136 C131 120.45(17)
C135 C136 H136 119.8
C131 C136 H136 119.8
C211 P2 C221 105.09(8)
C211 P2 C231 104.94(8)
C221 P2 C231 106.32(8)
C211 P2 Ag1 121.85(6)
C221 P2 Ag1 111.67(6)
C231 P2 Ag1 105.86(6)
C216 C211 C212 119.07(17)
C216 C211 P2 122.49(14)
C212 C211 P2 118.41(14)
C213 C212 C211 119.86(18)
C213 C212 H212 120.1
C211 C212 H212 120.1
C214 C213 C212 120.43(19)
C214 C213 H213 119.8
C212 C213 H213 119.8
C215 C214 C213 120.16(18)
C215 C214 H214 119.9
C213 C214 H214 119.9
C214 C215 C216 119.80(19)
C214 C215 H215 120.1
C216 C215 H215 120.1
C215 C216 C211 120.66(18)
C215 C216 H216 119.7
C211 C216 H216 119.7
C222 C221 C226 118.39(16)
C222 C221 P2 123.27(13)
C226 C221 P2 118.20(13)
C223 C222 C221 120.64(17)
C223 C222 H222 119.7
C221 C222 H222 119.7
C224 C223 C222 120.41(18)
C224 C223 H223 119.8
C222 C223 H223 119.8
C223 C224 C225 119.40(17)
C223 C224 H224 120.3
C225 C224 H224 120.3
C226 C225 C224 120.28(18)
C226 C225 H225 119.9
C224 C225 H225 119.9
C225 C226 C221 120.86(17)
C225 C226 H226 119.6
C221 C226 H226 119.6
C236 C231 C232 119.08(17)
C236 C231 P2 123.90(14)
C232 C231 P2 116.52(13)
C233 C232 C231 120.99(17)
C233 C232 H232 119.5
C231 C232 H232 119.5
C232 C233 C234 119.87(18)
C232 C233 H233 120.1
C234 C233 H233 120.1
C233 C234 C235 119.93(18)
C233 C234 H234 120
C235 C234 H234 120
C234 C235 C236 120.58(17)
C234 C235 H235 119.7
C236 C235 H235 119.7
C231 C236 C235 119.55(17)
C231 C236 H236 120.2
C235 C236 H236 120.2
O12 C1 O11 123.23(16)
O12 C1 C2 118.72(17)
O11 C1 C2 118.01(16)
C1 O11 Ag1 90.68(10)
C1 O12 Ag1 92.00(11)
C1 C2 C3 113.97(15)
C1 C2 H2A 108.8
C3 C2 H2A 108.8
C1 C2 H2B 108.8
C3 C2 H2B 108.8
H2A C2 H2B 107.7
O3 C3 C4 107.16(14)
O3 C3 C2 111.40(14)
C4 C3 C2 109.22(14)
O3 C3 C31 110.43(14)
C4 C3 C31 112.16(14)
C2 C3 C31 106.52(14)
C3 O3 H3 109.5
O32 C31 O31 124.20(17)
O32 C31 C3 124.49(16)
O31 C31 C3 111.15(15)
C31 O31 H31 109.5
C5 C4 C3 113.39(15)
C5 C4 H4A 108.9
C3 C4 H4A 108.9
C5 C4 H4B 108.9
C3 C4 H4B 108.9
H4A C4 H4B 107.7
O52 C5 O51 123.89(17)
O52 C5 C4 123.93(17)
O51 C5 C4 112.17(16)
C5 O51 H51 109.5
C101 O10 H10 109.5
O10 C101 C102 111.6(2)
O10 C101 H10A 109.3
C102 C101 H10A 109.3
O10 C101 H10B 109.3
C102 C101 H10B 109.3
H10A C101 H10B 108
C101 C102 H10C 109.5
C101 C102 H10D 109.5
H10C C102 H10D 109.5
C101 C102 H10E 109.5
H10C C102 H10E 109.5
H10D C102 H10E 109.5

loop_
_geom_bond_atom_site_label_1
_geom_bond_atom_site_label_2
_geom_bond_distance
Ag1 P2 2.3904(5)
Ag1 O12 2.4355(13)
Ag1 P1 2.4417(5)
Ag1 O11 2.4615(12)
P1 C121 1.8169(18)
P1 C111 1.8202(18)
P1 C131 1.8226(18)
C111 C116 1.383(2)
C111 C112 1.397(2)
C112 C113 1.390(3)
C112 H112 0.95
C113 C114 1.379(3)
C113 H113 0.95
C114 C115 1.374(3)
C114 H114 0.95
C115 C116 1.391(3)
C115 H115 0.95
C116 H116 0.95
C121 C126 1.397(2)
C121 C122 1.402(2)
C122 C123 1.382(3)
C122 H122 0.95
C123 C124 1.384(3)
C123 H123 0.95
C124 C125 1.381(3)
C124 H124 0.95
C125 C126 1.387(2)
C125 H125 0.95
C126 H126 0.95
C131 C136 1.391(2)
C131 C132 1.396(2)
C132 C133 1.380(3)
C132 H132 0.95
C133 C134 1.380(3)
C133 H133 0.95
C134 C135 1.377(3)
C134 H134 0.95
C135 C136 1.387(3)
C135 H135 0.95
C136 H136 0.95
P2 C211 1.8161(18)
P2 C221 1.8173(17)
P2 C231 1.8199(18)
C211 C216 1.393(3)
C211 C212 1.398(2)
C212 C213 1.390(3)
C212 H212 0.95
C213 C214 1.383(3)
C213 H213 0.95
C214 C215 1.381(3)
C214 H214 0.95
C215 C216 1.390(3)
C215 H215 0.95
C216 H216 0.95
C221 C222 1.389(2)
C221 C226 1.397(2)
C222 C223 1.387(2)
C222 H222 0.95
C223 C224 1.384(3)
C223 H223 0.95
C224 C225 1.385(3)
C224 H224 0.95
C225 C226 1.381(2)
C225 H225 0.95
C226 H226 0.95
C231 C236 1.393(2)
C231 C232 1.399(2)
C232 C233 1.381(3)
C232 H232 0.95
C233 C234 1.381(3)
C233 H233 0.95
C234 C235 1.388(3)
C234 H234 0.95
C235 C236 1.396(3)
C235 H235 0.95
C236 H236 0.95
C1 O12 1.255(2)
C1 O11 1.260(2)
C1 C2 1.522(2)
C2 C3 1.537(2)
C2 H2A 0.99
C2 H2B 0.99
C3 O3 1.412(2)
C3 C4 1.522(2)
C3 C31 1.537(3)
O3 H3 0.84
C31 O32 1.205(2)
C31 O31 1.335(2)
O31 H31 0.84
C4 C5 1.498(3)
C4 H4A 0.99
C4 H4B 0.99
C5 O52 1.214(2)
C5 O51 1.323(2)
O51 H51 0.84
O10 C101 1.435(3)
O10 H10 0.84
C101 C102 1.489(4)
C101 H10A 0.99
C101 H10B 0.99
C102 H10C 0.98
C102 H10D 0.98
C102 H10E 0.98

loop_
_geom_hbond_atom_site_label_D
_geom_hbond_atom_site_label_H
_geom_hbond_atom_site_label_A
_geom_hbond_distance_DH
_geom_hbond_distance_HA
_geom_hbond_distance_DA
_geom_hbond_angle_DHA
_geom_hbond_site_symmetry_A
O3 H3 O12 0.84 1.95 2.6604(18) 141.8 .
O31 H31 O11 0.84 1.82 2.6378(18) 163 2_666
O51 H51 O10 0.84 1.76 2.584(2) 168.5 .
O10 H10 O52 0.84 2.09 2.821(2) 145.6 2_756
